data_2202653
loop_
_publ_author_name
'Zeller, Matthias'
'Evelyn Lazich'
'Timothy R. Wagner'
'Hunter, Allen D.'

_publ_section_title
;
 1,2-Bis(ditolylphosphino)ethane
;
_journal_issue 11
_journal_name_full 'Acta Crystallographica Section E'
_journal_page_first o1721
_journal_page_last o1722
_journal_paper_doi 10.1107/S1600536803022839
_journal_volume 59
_journal_year 2003
_chemical_formula_iupac 'C30 H32 P2'
_chemical_formula_moiety 'C30 H32 P2'
_chemical_formula_sum 'C30 H32 P2'
_chemical_formula_weight 454.50
_chemical_name_common 1,2-Bis(ditolylphosphino)ethane
_chemical_name_systematic 1,2-Bis(ditolylphosphino)ethane
_space_group_IT_number 14
_symmetry_cell_setting monoclinic
_symmetry_space_group_name_Hall '-P 2ybc'
_symmetry_space_group_name_H-M 'P 1 21/c 1'
_atom_sites_solution_hydrogens geom
_atom_sites_solution_primary direct
_atom_sites_solution_secondary difmap
_cell_angle_alpha 90.00
_cell_angle_beta 128.7310(10)
_cell_angle_gamma 90.00
_cell_formula_units_Z 2
_cell_length_a 9.5469(5)
_cell_length_b 11.8565(6)
_cell_length_c 14.3645(7)
_cell_measurement_reflns_used 9472
_cell_measurement_temperature 90(2)
_cell_measurement_theta_max 28.304
_cell_measurement_theta_min 2.239
_cell_volume 1268.40(11)
_computing_cell_refinement 'SAINT-Plus (Bruker, 1997-1999)'
_computing_data_collection 'SMART for WNT/2000 (Bruker 1997-2000)'
_computing_data_reduction SAINT-Plus
_computing_molecular_graphics SHELXL97
_computing_publication_material SHELXL97
_computing_structure_refinement 'SHELXL97 (Sheldrick, 1997)'
_computing_structure_solution 'SHELXS97 (Sheldrick, 1990)'
_diffrn_ambient_temperature 90(2)
_diffrn_measured_fraction_theta_full 0.998
_diffrn_measured_fraction_theta_max 0.998
_diffrn_measurement_device_type 'Bruker AXS SMART APEX CCD'
_diffrn_measurement_method \w
_diffrn_radiation_monochromator graphite
_diffrn_radiation_source 'fine-focus sealed tube'
_diffrn_radiation_type 'Mo K\a'
_diffrn_radiation_wavelength 0.71073
_diffrn_reflns_av_R_equivalents 0.0461
_diffrn_reflns_av_sigmaI/netI 0.0262
_diffrn_reflns_limit_h_max 12
_diffrn_reflns_limit_h_min -12
_diffrn_reflns_limit_k_max 15
_diffrn_reflns_limit_k_min -15
_diffrn_reflns_limit_l_max 18
_diffrn_reflns_limit_l_min -19
_diffrn_reflns_number 12864
_diffrn_reflns_theta_full 28.30
_diffrn_reflns_theta_max 28.30
_diffrn_reflns_theta_min 2.5
_diffrn_standards_decay_% none
_diffrn_standards_number 0
_exptl_absorpt_coefficient_mu 0.187
_exptl_absorpt_correction_type none
_exptl_crystal_colour colourless
_exptl_crystal_density_diffrn 1.190
_exptl_crystal_density_meas ?
_exptl_crystal_density_method 'not measured'
_exptl_crystal_description block
_exptl_crystal_F_000 484
_exptl_crystal_size_max 0.62
_exptl_crystal_size_mid 0.52
_exptl_crystal_size_min 0.25
_refine_diff_density_max 0.436
_refine_diff_density_min -0.383
_refine_ls_extinction_method none
_refine_ls_goodness_of_fit_ref 1.023
_refine_ls_hydrogen_treatment constr
_refine_ls_matrix_type full
_refine_ls_number_parameters 147
_refine_ls_number_reflns 3137
_refine_ls_number_restraints 0
_refine_ls_restrained_S_all 1.023
_refine_ls_R_factor_all 0.0465
_refine_ls_R_factor_gt 0.0443
_refine_ls_shift/su_max 0.000
_refine_ls_shift/su_mean 0.000
_refine_ls_structure_factor_coef Fsqd
_refine_ls_weighting_details 'calc w = 1/[\s^2^(Fo^2^)+(0.0698P)^2^+0.6662P] where P = (Fo^2^+2Fc^2^)/3'
_refine_ls_weighting_scheme calc
_refine_ls_wR_factor_gt 0.1209
_refine_ls_wR_factor_ref 0.1226
_reflns_number_gt 2920
_reflns_number_total 3137
_reflns_threshold_expression >2sigma(I)
_cod_data_source_file fl6066.cif
_cod_data_source_block I
_cod_depositor_comments
;
The following automatic conversions were performed:

'_exptl_crystal_density_meas' value 'not measured' was changed to '?'
- the value is perceived as not measured.

Automatic conversion script
Id: cif_fix_values 3008 2015-01-20 13:52:24Z robertas 
;
_cod_original_sg_symbol_H-M 'P 21/c'
_cod_database_code 2202653
_cod_database_fobs_code 2202653

loop_
_symmetry_equiv_pos_as_xyz
'x, y, z'
'-x, y+1/2, -z+1/2'
'-x, -y, -z'
'x, -y-1/2, z-1/2'

loop_
_atom_site_label
_atom_site_fract_x
_atom_site_fract_y
_atom_site_fract_z
_atom_site_U_iso_or_equiv
_atom_site_adp_type
_atom_site_calc_flag
_atom_site_refinement_flags
_atom_site_occupancy
_atom_site_disorder_assembly
_atom_site_disorder_group
_atom_site_type_symbol
P1 0.24214(6) 0.91172(3) 0.42721(3) 0.03399(14) Uani d . 1 . . P
C11 0.35232(17) 0.78303(12) 0.51218(11) 0.0280(3) Uani d . 1 . . C
C21 0.10568(16) 0.86330(10) 0.27282(11) 0.0250(2) Uani d . 1 . . C
C22 0.07017(16) 0.75011(11) 0.23957(11) 0.0262(3) Uani d . 1 . . C
H22 0.1189 0.6935 0.2993 0.031 Uiso calc R 1 . . H
C16 0.30200(17) 0.73993(12) 0.57746(11) 0.0278(3) Uani d . 1 . . C
H16 0.2124 0.7776 0.5755 0.033 Uiso calc R 1 . . H
C12 0.4862(2) 0.72661(15) 0.51881(13) 0.0382(3) Uani d . 1 . . C
H12 0.5232 0.7544 0.4752 0.046 Uiso calc R 1 . . H
C25 -0.07493(19) 0.91217(16) 0.06423(15) 0.0451(4) Uani d . 1 . . C
H25 -0.1250 0.9685 0.0042 0.054 Uiso calc R 1 . . H
C23 -0.03533(17) 0.71911(13) 0.12051(12) 0.0333(3) Uani d . 1 . . C
H23 -0.0591 0.6415 0.0996 0.040 Uiso calc R 1 . . H
C14 0.5148(2) 0.58766(15) 0.65240(12) 0.0414(4) Uani d . 1 . . C
C15 0.38061(18) 0.64299(14) 0.64521(11) 0.0339(3) Uani d . 1 . . C
H15 0.3419 0.6140 0.6874 0.041 Uiso calc R 1 . . H
C26 0.02831(19) 0.94389(12) 0.18260(14) 0.0355(3) Uani d . 1 . . C
H26 0.0468 1.0217 0.2028 0.043 Uiso calc R 1 . . H
C1 0.4234(3) 0.98155(15) 0.43614(14) 0.0480(5) Uani d . 1 . . C
H1A 0.4704 0.9289 0.4081 0.058 Uiso calc R 1 . . H
H1B 0.3742 1.0483 0.3831 0.058 Uiso calc R 1 . . H
C24 -0.10667(18) 0.79954(17) 0.03162(12) 0.0426(4) Uani d . 1 . . C
C13 0.5657(2) 0.63115(18) 0.58762(14) 0.0458(4) Uani d . 1 . . C
H13 0.6570 0.5943 0.5909 0.055 Uiso calc R 1 . . H
C17 0.6051(3) 0.4843(2) 0.72847(17) 0.0649(6) Uani d . 1 . . C
H17A 0.5626 0.4706 0.7743 0.097 Uiso calc R 1 . . H
H17B 0.7354 0.4959 0.7834 0.097 Uiso calc R 1 . . H
H17C 0.5763 0.4191 0.6773 0.097 Uiso calc R 1 . . H
C27 -0.2118(3) 0.7640(3) -0.09684(15) 0.0788(8) Uani d . 1 . . C
H27A -0.1285 0.7436 -0.1123 0.118 Uiso calc R 1 . . H
H27B -0.2883 0.8265 -0.1492 0.118 Uiso calc R 1 . . H
H27C -0.2869 0.6987 -0.1125 0.118 Uiso calc R 1 . . H

loop_
_atom_site_aniso_label
_atom_site_aniso_U_11
_atom_site_aniso_U_22
_atom_site_aniso_U_33
_atom_site_aniso_U_12
_atom_site_aniso_U_13
_atom_site_aniso_U_23
P1 0.0532(3) 0.0247(2) 0.0370(2) -0.01477(14) 0.0345(2) -0.01136(13)
C11 0.0265(6) 0.0360(7) 0.0213(5) -0.0129(5) 0.0149(5) -0.0090(5)
C21 0.0278(6) 0.0225(6) 0.0284(6) -0.0008(4) 0.0193(5) 0.0001(4)
C22 0.0265(6) 0.0238(6) 0.0251(6) -0.0022(4) 0.0146(5) -0.0011(4)
C16 0.0242(6) 0.0384(7) 0.0215(6) -0.0090(5) 0.0146(5) -0.0074(5)
C12 0.0311(7) 0.0593(10) 0.0320(7) -0.0083(6) 0.0235(6) -0.0037(6)
C25 0.0244(6) 0.0669(11) 0.0395(8) 0.0118(6) 0.0178(6) 0.0292(8)
C23 0.0244(6) 0.0430(8) 0.0292(7) -0.0062(5) 0.0152(5) -0.0097(5)
C14 0.0323(7) 0.0636(11) 0.0198(6) 0.0086(7) 0.0122(6) 0.0061(6)
C15 0.0318(6) 0.0497(8) 0.0204(6) -0.0036(6) 0.0164(5) 0.0005(5)
C26 0.0333(7) 0.0293(6) 0.0507(8) 0.0086(5) 0.0296(7) 0.0138(6)
C1 0.0728(11) 0.0461(9) 0.0395(8) -0.0416(8) 0.0422(9) -0.0247(7)
C24 0.0185(6) 0.0801(12) 0.0232(6) -0.0015(6) 0.0101(5) 0.0044(7)
C13 0.0284(7) 0.0776(12) 0.0315(7) 0.0086(7) 0.0189(6) 0.0034(7)
C17 0.0647(12) 0.0898(16) 0.0366(9) 0.0371(11) 0.0300(9) 0.0258(10)
C27 0.0328(9) 0.165(3) 0.0220(8) -0.0215(12) 0.0091(7) -0.0057(11)

loop_
_atom_type_symbol
_atom_type_description
_atom_type_scat_dispersion_real
_atom_type_scat_dispersion_imag
_atom_type_scat_source
C C 0.0033 0.0016 'International Tables Vol C Tables 4.2.6.8 and 6.1.1.4'
H H 0.0000 0.0000 'International Tables Vol C Tables 4.2.6.8 and 6.1.1.4'
P P 0.1023 0.0942 'International Tables Vol C Tables 4.2.6.8 and 6.1.1.4'

loop_
_geom_angle_atom_site_label_1
_geom_angle_atom_site_label_2
_geom_angle_atom_site_label_3
_geom_angle_site_symmetry_1
_geom_angle
_geom_angle_publ_flag
C11 P1 C21 . 102.99(6) yes
C11 P1 C1 . 101.86(8) yes
C21 P1 C1 . 98.67(6) yes
C16 C11 C12 . 117.83(14) no
C16 C11 P1 . 117.47(11) no
C12 C11 P1 . 124.68(10) no
C26 C21 C22 . 117.92(13) no
C26 C21 P1 . 118.34(11) no
C22 C21 P1 . 123.72(10) no
C23 C22 C21 . 120.78(12) no
C23 C22 H22 . 119.6 no
C21 C22 H22 . 119.6 no
C15 C16 C11 . 120.98(13) no
C15 C16 H16 . 119.5 no
C11 C16 H16 . 119.5 no
C13 C12 C11 . 120.96(13) no
C13 C12 H12 . 119.5 no
C11 C12 H12 . 119.5 no
C26 C25 C24 . 121.04(13) no
C26 C25 H25 . 119.5 no
C24 C25 H25 . 119.5 no
C24 C23 C22 . 120.95(14) no
C24 C23 H23 . 119.5 no
C22 C23 H23 . 119.5 no
C15 C14 C13 . 117.96(15) no
C15 C14 C17 . 121.57(15) no
C13 C14 C17 . 120.47(16) no
C16 C15 C14 . 121.00(13) no
C16 C15 H15 . 119.5 no
C14 C15 H15 . 119.5 no
C25 C26 C21 . 120.88(14) no
C25 C26 H26 . 119.6 no
C21 C26 H26 . 119.6 no
C1 C1 P1 3_676 111.25(13) yes
C1 C1 H1A 3_676 109.4 no
P1 C1 H1A . 109.4 no
C1 C1 H1B 3_676 109.4 no
P1 C1 H1B . 109.4 no
H1A C1 H1B . 108.0 no
C23 C24 C25 . 118.37(14) no
C23 C24 C27 . 120.20(19) no
C25 C24 C27 . 121.40(18) no
C12 C13 C14 . 121.26(14) no
C12 C13 H13 . 119.4 no
C14 C13 H13 . 119.4 no
C14 C17 H17A . 109.5 no
C14 C17 H17B . 109.5 no
H17A C17 H17B . 109.5 no
C14 C17 H17C . 109.5 no
H17A C17 H17C . 109.5 no
H17B C17 H17C . 109.5 no
C24 C27 H27A . 109.5 no
C24 C27 H27B . 109.5 no
H27A C27 H27B . 109.5 no
C24 C27 H27C . 109.5 no
H27A C27 H27C . 109.5 no
H27B C27 H27C . 109.5 no

loop_
_geom_bond_atom_site_label_1
_geom_bond_atom_site_label_2
_geom_bond_site_symmetry_2
_geom_bond_distance
_geom_bond_publ_flag
P1 C11 . 1.8215(15) yes
P1 C21 . 1.8247(13) yes
P1 C1 . 1.8489(15) yes
C11 C16 . 1.3911(17) yes
C11 C12 . 1.392(2) yes
C21 C26 . 1.3929(18) yes
C21 C22 . 1.3933(17) yes
C22 C23 . 1.3853(18) yes
C22 H22 . 0.9500 no
C16 C15 . 1.385(2) yes
C16 H16 . 0.9500 no
C12 C13 . 1.377(3) yes
C12 H12 . 0.9500 no
C25 C26 . 1.381(2) yes
C25 C24 . 1.385(3) yes
C25 H25 . 0.9500 no
C23 C24 . 1.384(2) yes
C23 H23 . 0.9500 no
C14 C15 . 1.385(2) yes
C14 C13 . 1.390(2) yes
C14 C17 . 1.503(2) yes
C15 H15 . 0.9500 no
C26 H26 . 0.9500 no
C1 C1 3_676 1.529(3) yes
C1 H1A . 0.9900 no
C1 H1B . 0.9900 no
C24 C27 . 1.508(2) yes
C13 H13 . 0.9500 no
C17 H17A . 0.9800 no
C17 H17B . 0.9800 no
C17 H17C . 0.9800 no
C27 H27A . 0.9800 no
C27 H27B . 0.9800 no
C27 H27C . 0.9800 no

loop_
_geom_torsion_atom_site_label_1
_geom_torsion_atom_site_label_2
_geom_torsion_atom_site_label_3
_geom_torsion_atom_site_label_4
_geom_torsion_site_symmetry_4
_geom_torsion
_geom_torsion_publ_flag
C21 P1 C11 C16 . -111.37(10) no
C1 P1 C11 C16 . 146.71(10) no
C21 P1 C11 C12 . 70.37(13) no
C1 P1 C11 C12 . -31.55(13) no
C11 P1 C21 C26 . -168.09(10) no
C1 P1 C21 C26 . -63.69(12) no
C11 P1 C21 C22 . 13.75(12) no
C1 P1 C21 C22 . 118.15(12) no
C26 C21 C22 C23 . 1.53(19) no
P1 C21 C22 C23 . 179.70(10) no
C12 C11 C16 C15 . -1.04(19) no
P1 C11 C16 C15 . -179.42(10) no
C16 C11 C12 C13 . 0.1(2) no
P1 C11 C12 C13 . 178.38(12) no
C21 C22 C23 C24 . 0.7(2) no
C11 C16 C15 C14 . 1.6(2) no
C13 C14 C15 C16 . -1.3(2) no
C17 C14 C15 C16 . 178.16(16) no
C24 C25 C26 C21 . 0.9(2) no
C22 C21 C26 C25 . -2.32(19) no
P1 C21 C26 C25 . 179.41(11) no
C11 P1 C1 C1 3_676 -67.0(2) no
C21 P1 C1 C1 3_676 -172.30(19) no
C22 C23 C24 C25 . -2.1(2) no
C22 C23 C24 C27 . 176.29(14) no
C26 C25 C24 C23 . 1.3(2) no
C26 C25 C24 C27 . -177.06(14) no
C11 C12 C13 C14 . 0.2(3) no
C15 C14 C13 C12 . 0.3(3) no
C17 C14 C13 C12 . -179.08(17) no
